data_1540846
loop_
_publ_author_name
'Welsch, M.'
'Holler, H.'
'Babel, D.'

_publ_section_title
;
 Ueber Ba2 Cr F6 und Ba5 Cr3 F18, ein Beitrag zur Strukturchemie von
 Chrom(II)- und Barium-Uebergangsmetall-Fluoriden
;
_journal_name_full 'Zeitschrift fuer Anorganische und Allgemeine Chemie'
_journal_page_first 171
_journal_page_last 186
_journal_volume 575
_journal_year 1989
_chemical_formula_sum 'Ba5 Cr3 F18'
_space_group_IT_number 88
_symmetry_space_group_name_Hall '-I 4ad'
_symmetry_space_group_name_H-M 'I 41/a :2'
_cell_angle_alpha 90
_cell_angle_beta 90
_cell_angle_gamma 90
_cell_formula_units_Z 16
_cell_length_a 20.611
_cell_length_b 20.611
_cell_length_c 15.382
_cell_volume 6534.479
_citation_journal_id_ASTM ZAACAB
_cod_data_source_file Welsch_ZAACAB_1989_1916.cif
_cod_data_source_block Ba5Cr3F18
_cod_database_code 1540846

loop_
_symmetry_equiv_pos_as_xyz
x,y,z
-y+3/4,x+1/4,z+1/4
-x+1/2,-y,z+1/2
y+3/4,-x+3/4,z+3/4
-x,-y,-z
y-3/4,-x-1/4,-z-1/4
x-1/2,y,-z-1/2
-y-3/4,x-3/4,-z-3/4
x+1/2,y+1/2,z+1/2
-y+5/4,x+3/4,z+3/4
-x+1,-y+1/2,z+1
y+5/4,-x+5/4,z+5/4
-x+1/2,-y+1/2,-z+1/2
y-1/4,-x+1/4,-z+1/4
x,y+1/2,-z
-y-1/4,x-1/4,-z-1/4

loop_
_atom_site_label
_atom_site_type_symbol
_atom_site_fract_x
_atom_site_fract_y
_atom_site_fract_z
_atom_site_occupancy
_atom_site_U_iso_or_equiv
F4 F-1 0.0204 0.1893 0.3764 1 0.0
F5 F-1 0.0919 0.2255 0.5224 1 0.0
Ba2 Ba+2 0.36066 0.18426 0.35366 1 0.0
F14 F-1 0.2928 0.0702 0.618 1 0.0
F9 F-1 0.3064 0.1278 0.0737 1 0.0
F7 F-1 0.2536 0.2445 0.1289 1 0.0
F11 F-1 0.1838 0.1565 0.0294 1 0.0
F17 F-1 0.1993 0.1302 0.5272 1 0.0
F12 F-1 0.2685 0.1391 0.2497 1 0.0
Cr3 Cr+3 0.23144 0.15641 0.1367 1 0.0
Cr1 Cr+2 0 0.25 0.2806 1 0.0
Ba3 Ba+2 0.36141 0.17015 0.8704 1 0.0
F8 F-1 0.2 0.0681 0.1426 1 0.0
F16 F-1 0.198 0.1345 0.7015 1 0.0
Cr4 Cr+3 0.2601 0.15815 0.6137 1 0.0
Ba1 Ba+2 0.23556 0.0083 0.7539 1 0.0
F2 F-1 0.0077 0.3198 0.1968 1 0.0
F10 F-1 0.153 0.1841 0.1954 1 0.0
F6 F-1 0.0287 0.3402 0.5348 1 0.0
F1 F-1 0.2553 0.0979 0.874 1 0.0
F3 F-1 0.1046 0.288 0.3118 1 0.0
F15 F-1 0.3248 0.1754 0.5298 1 0.0
Cr2 Cr+2 0 0.25 0.5092 1 0.0
F18 F-1 0.3217 0.1794 0.7022 1 0.0
Ba5 Ba+2 0.15416 0.18385 0.8669 1 0.0
F13 F-1 0.2335 0.2461 0.6121 1 0.0
Ba4 Ba+2 0.14804 0.17477 0.37244 1 0.0
